data_5000158
loop_
_publ_author_name
'Vanier, M.'
'Brisse, F.'

_publ_section_title
;
 Nouvel affinement de la structure de l'acide dod\'ecanedio\"ique
;
_journal_issue 2
_journal_name_full 'Acta Crystallographica Section B'
_journal_page_first 643
_journal_page_last 645
_journal_paper_doi 10.1107/S0567740882003641
_journal_volume 38
_journal_year 1982
_chemical_formula_sum 'C12 H22 O4'
_space_group_IT_number 14
_symmetry_cell_setting monoclinic
_symmetry_space_group_name_Hall '-P 2ybc'
_symmetry_space_group_name_H-M 'P 1 21/c 1'
_cell_angle_alpha 90
_cell_angle_beta 97.40(3)
_cell_angle_gamma 90
_cell_formula_units_Z 2
_cell_length_a 13.105(7)
_cell_length_b 4.921(2)
_cell_length_c 10.183(3)
_cod_original_sg_symbol_H-M 'P 21/c'
_cod_database_code 5000158

loop_
_symmetry_equiv_pos_site_id
_symmetry_equiv_pos_as_xyz
1 x,y,z
2 -x,1/2+y,1/2-z
3 -x,-y,-z
4 x,-1/2-y,-1/2+z

loop_
_atom_site_label
_atom_site_type_symbol
_atom_site_fract_x
_atom_site_fract_y
_atom_site_fract_z
O1 O 0.98940 0.76500 0.61430
O2 O 0.89070 0.40570 0.55990
C1 C 0.91010 0.61100 0.62530
C2 C 0.84370 0.71230 0.72430
C3 C 0.75820 0.52360 0.75210
C4 C 0.69270 0.64390 0.84970
C5 C 0.60750 0.46360 0.88460
C6 C 0.54280 0.58790 0.98200
H21 H 0.88700 0.74200 0.80100
H22 H 0.81600 0.89400 0.68400
H31 H 0.71300 0.48700 0.66900
H32 H 0.78800 0.35000 0.78700
H41 H 0.73500 0.67600 0.92800
H42 H 0.66300 0.82700 0.80600
H51 H 0.56200 0.43100 0.80700
H52 H 0.64000 0.29400 0.92400
H61 H 0.58700 0.62200 1.05800
H62 H 0.51200 0.76500 0.94200
H10 H 1.02800 0.70900 0.54500
C6B* C 0.45720 0.41210 1.01800
C5B* C 0.39250 0.53640 1.11540
H61B* H 0.41300 0.37800 0.94200
H62B* H 0.48800 0.23500 1.05800
C4B* C 0.30730 0.35610 1.15030
H51B* H 0.43800 0.56900 1.19300
H52B* H 0.36000 0.70600 1.07600
C3B* C 0.24180 0.47640 1.24790
H41B* H 0.26500 0.32400 1.07200
H42B* H 0.33700 0.17300 1.19400
C2B* C 0.15630 0.28770 1.27570
H31B* H 0.28700 0.51300 1.33100
H32B* H 0.21200 0.65000 1.21300
C1B* C 0.08990 0.38900 1.37470
H21B* H 0.11300 0.25800 1.19900
H22B* H 0.18400 0.10600 1.31600
O1B* O 0.01060 0.23500 1.38570
O2B* O 0.10930 0.59430 1.44010
H10B* H -0.02800 0.29100 1.45500

loop_
_atom_type_symbol
_atom_type_radius_bond
C 0.68
H 0.23
O 0.68
